data_1501646
loop_
_publ_author_name
'Kotani, Hiroaki'
'Ohkubo, Kei'
'Fukuzumi, Shunichi'

_publ_section_title
;
 Formation of a long-lived electron-transfer state of a
 naphthalene--quinolinium ion dyad and the \p-dimer radical cation
;
_journal_name_full 'Faraday Discussions'
_journal_page_first 89
_journal_paper_doi 10.1039/c1fd00084e
_journal_volume 155
_journal_year 2012
_chemical_formula_sum 'C26 H20 Cl N O4'
_chemical_formula_weight 445.88
_chemical_name_systematic
;
?
;
_space_group_IT_number 19
_symmetry_cell_setting orthorhombic
_symmetry_space_group_name_Hall 'P 2ac 2ab'
_symmetry_space_group_name_H-M 'P 21 21 21'
_atom_sites_solution_hydrogens geom
_atom_sites_solution_primary direct
_atom_sites_solution_secondary difmap
_audit_creation_method SHELXL-97
_cell_angle_alpha 90.00
_cell_angle_beta 90.00
_cell_angle_gamma 90.00
_cell_formula_units_Z 4
_cell_length_a 9.2173(5)
_cell_length_b 9.9916(8)
_cell_length_c 22.5665(17)
_cell_measurement_reflns_used 4352
_cell_measurement_temperature 123(2)
_cell_measurement_theta_max 27.4835
_cell_measurement_theta_min 3.0088
_cell_volume 2078.3(3)
_computing_structure_refinement 'SHELXL-97 (Sheldrick, 1997)'
_computing_structure_solution 'SHELXS-97 (Sheldrick, 1990)'
_diffrn_ambient_temperature 123(2)
_diffrn_detector_area_resol_mean 14.6306
_diffrn_measured_fraction_theta_full 0.966
_diffrn_measured_fraction_theta_max 0.966
_diffrn_measurement_device_type 'Rigaku AFC7R'
_diffrn_measurement_method dtintegrate.ref
_diffrn_radiation_monochromator graphite
_diffrn_radiation_source 'fine-focus sealed tube'
_diffrn_radiation_type MoK\a
_diffrn_radiation_wavelength 0.71070
_diffrn_reflns_av_R_equivalents 0.0272
_diffrn_reflns_av_sigmaI/netI 0.0469
_diffrn_reflns_limit_h_max 11
_diffrn_reflns_limit_h_min -10
_diffrn_reflns_limit_k_max 12
_diffrn_reflns_limit_k_min -7
_diffrn_reflns_limit_l_max 17
_diffrn_reflns_limit_l_min -29
_diffrn_reflns_number 7640
_diffrn_reflns_theta_full 27.47
_diffrn_reflns_theta_max 27.47
_diffrn_reflns_theta_min 3.01
_exptl_absorpt_coefficient_mu 0.219
_exptl_absorpt_correction_T_max 0.9371
_exptl_absorpt_correction_T_min 0.8983
_exptl_absorpt_correction_type numerical
_exptl_crystal_colour Yellow
_exptl_crystal_density_diffrn 1.425
_exptl_crystal_density_method 'not measured'
_exptl_crystal_description Prism
_exptl_crystal_F_000 928
_exptl_crystal_size_max 0.50
_exptl_crystal_size_mid 0.50
_exptl_crystal_size_min 0.30
_refine_diff_density_max 0.574
_refine_diff_density_min -0.452
_refine_diff_density_rms 0.086
_refine_ls_abs_structure_details 'Flack H D (1983), Acta Cryst. A39, 876-881'
_refine_ls_abs_structure_Flack 0.80(12)
_refine_ls_extinction_coef 0.003(2)
_refine_ls_extinction_expression Fc^*^=kFc[1+0.001xFc^2^\l^3^/sin(2\q)]^-1/4^
_refine_ls_extinction_method SHELXL
_refine_ls_goodness_of_fit_ref 1.109
_refine_ls_hydrogen_treatment mixed
_refine_ls_matrix_type full
_refine_ls_number_parameters 370
_refine_ls_number_reflns 4422
_refine_ls_number_restraints 0
_refine_ls_restrained_S_all 1.109
_refine_ls_R_factor_all 0.0798
_refine_ls_R_factor_gt 0.0653
_refine_ls_shift/su_max 0.006
_refine_ls_shift/su_mean 0.001
_refine_ls_structure_factor_coef Fsqd
_refine_ls_weighting_details 'calc w=1/[\s^2^(Fo^2^)+(0.1256P)^2^+0.6647P] where P=(Fo^2^+2Fc^2^)/3'
_refine_ls_weighting_scheme calc
_refine_ls_wR_factor_gt 0.1852
_refine_ls_wR_factor_ref 0.2084
_reflns_number_gt 3524
_reflns_number_total 4422
_reflns_threshold_expression >2sigma(I)
_cod_data_source_file c1fd00084e.txt
_cod_data_source_block crystal
_cod_depositor_comments
;
The following automatic conversions were performed:

'_exptl_absorpt_correction_type' value 'Numerical' changed to
'numerical' according to
/home/saulius/struct/CIF-dictionaries/cif_core.dic dictionary named
'cif_core.dic' version 2.4.1 from 2010-06-29.

Automatic conversion script
Id: cif_fix_values 1715 2011-07-08 13:25:40Z adriana 
;
_cod_original_sg_symbol_H-M P212121
_cod_database_code 1501646

loop_
_symmetry_equiv_pos_as_xyz
'x, y, z'
'-x+1/2, -y, z+1/2'
'x+1/2, -y+1/2, -z'
'-x, y+1/2, -z+1/2'

loop_
_atom_site_label
_atom_site_type_symbol
_atom_site_fract_x
_atom_site_fract_y
_atom_site_fract_z
_atom_site_U_iso_or_equiv
_atom_site_adp_type
_atom_site_occupancy
_atom_site_symmetry_multiplicity
_atom_site_calc_flag
N1 N 0.4922(3) 0.8877(3) 0.14853(14) 0.0322(7) Uani 1 1 d
C1 C 0.3821(4) 0.8033(4) 0.13468(18) 0.0335(8) Uani 1 1 d
C2 C 0.3530(4) 0.7759(4) 0.07501(18) 0.0357(9) Uani 1 1 d
H1 H 0.282(6) 0.719(5) 0.069(2) 0.052(15) Uiso 1 1 d
C3 C 0.4273(4) 0.8378(4) 0.03000(18) 0.0345(9) Uani 1 1 d
C4 C 0.5349(4) 0.9340(4) 0.04469(18) 0.0356(9) Uani 1 1 d
C5 C 0.6129(5) 1.0072(5) 0.00122(19) 0.0384(9) Uani 1 1 d
H2 H 0.590(5) 0.992(5) -0.041(2) 0.048(13) Uiso 1 1 d
C6 C 0.7189(5) 1.0966(5) 0.0172(2) 0.0413(10) Uani 1 1 d
H3 H 0.761(5) 1.137(4) -0.0094(18) 0.025(10) Uiso 1 1 d
C7 C 0.7517(5) 1.1169(4) 0.07698(19) 0.0426(9) Uani 1 1 d
H4 H 0.838(4) 1.197(4) 0.0861(16) 0.025(10) Uiso 1 1 d
C8 C 0.6771(5) 1.0498(5) 0.1205(2) 0.0396(10) Uani 1 1 d
H5 H 0.687(6) 1.059(5) 0.155(2) 0.046(14) Uiso 1 1 d
C9 C 0.5685(4) 0.9567(4) 0.10492(18) 0.0334(8) Uani 1 1 d
C10 C 0.5396(5) 0.9057(5) 0.21099(18) 0.0374(9) Uani 1 1 d
H6 H 0.512(4) 0.993(5) 0.2230(18) 0.029(10) Uiso 1 1 d
H7 H 0.487(5) 0.842(5) 0.238(2) 0.038(12) Uiso 1 1 d
H8 H 0.648(5) 0.895(4) 0.2154(17) 0.026(10) Uiso 1 1 d
C11 C 0.3917(4) 0.8104(4) -0.03369(17) 0.0338(8) Uani 1 1 d
C12 C 0.4612(5) 0.7080(4) -0.06267(18) 0.0368(9) Uani 1 1 d
H9 H 0.531(6) 0.646(6) -0.038(3) 0.066(17) Uiso 1 1 d
C13 C 0.4373(5) 0.6865(5) -0.12376(19) 0.0390(9) Uani 1 1 d
H10 H 0.479(6) 0.628(5) -0.141(2) 0.049(15) Uiso 1 1 d
C14 C 0.3449(5) 0.7687(5) -0.15411(19) 0.0392(9) Uani 1 1 d
H11 H 0.340(5) 0.748(5) -0.196(2) 0.041(12) Uiso 1 1 d
C15 C 0.2657(4) 0.8714(4) -0.12522(16) 0.0334(8) Uani 1 1 d
C16 C 0.1638(5) 0.9507(5) -0.1549(2) 0.0426(10) Uani 1 1 d
H12 H 0.149(5) 0.937(5) -0.201(2) 0.041(13) Uiso 1 1 d
C17 C 0.0887(5) 1.0523(5) -0.1266(2) 0.0445(10) Uani 1 1 d
H13 H 0.007(4) 1.126(4) -0.1425(18) 0.032(11) Uiso 1 1 d
C18 C 0.1146(5) 1.0733(5) -0.0660(2) 0.0419(10) Uani 1 1 d
H14 H 0.050(6) 1.146(5) -0.045(2) 0.056(15) Uiso 1 1 d
C19 C 0.2123(4) 0.9990(4) -0.03527(18) 0.0357(9) Uani 1 1 d
H15 H 0.225(5) 1.006(5) 0.003(2) 0.044(13) Uiso 1 1 d
C20 C 0.2913(4) 0.8940(4) -0.06341(17) 0.0324(8) Uani 1 1 d
C21 C 0.2879(4) 0.7417(4) 0.18054(17) 0.0354(9) Uani 1 1 d
C22 C 0.2514(5) 0.6068(4) 0.17582(17) 0.0356(8) Uani 1 1 d
H16 H 0.306(4) 0.556(4) 0.1440(19) 0.031(11) Uiso 1 1 d
C23 C 0.1540(5) 0.5514(5) 0.2153(2) 0.0411(10) Uani 1 1 d
H17 H 0.134(5) 0.469(5) 0.212(2) 0.038(13) Uiso 1 1 d
C24 C 0.0939(5) 0.6276(5) 0.26015(18) 0.0408(10) Uani 1 1 d
H18 H 0.009(5) 0.582(4) 0.2866(19) 0.031(11) Uiso 1 1 d
C25 C 0.1302(5) 0.7628(5) 0.26521(19) 0.0411(10) Uani 1 1 d
H19 H 0.092(5) 0.809(4) 0.299(2) 0.036(11) Uiso 1 1 d
C26 C 0.2277(4) 0.8195(5) 0.22524(16) 0.0383(9) Uani 1 1 d
H20 H 0.248(5) 0.918(4) 0.2294(18) 0.033(10) Uiso 1 1 d
Cl1 Cl 0.24514(11) 1.18372(10) 0.13535(4) 0.0368(3) Uani 1 1 d
O1 O 0.3561(3) 1.2027(4) 0.09212(14) 0.0510(8) Uani 1 1 d
O2 O 0.1801(5) 1.0567(4) 0.12617(18) 0.0645(11) Uani 1 1 d
O3 O 0.1377(4) 1.2851(4) 0.12941(17) 0.0646(11) Uani 1 1 d
O4 O 0.3052(5) 1.1858(4) 0.19343(14) 0.0702(11) Uani 1 1 d

loop_
_atom_site_aniso_label
_atom_site_aniso_U_11
_atom_site_aniso_U_22
_atom_site_aniso_U_33
_atom_site_aniso_U_23
_atom_site_aniso_U_13
_atom_site_aniso_U_12
N1 0.0306(15) 0.0396(18) 0.0265(15) -0.0002(13) 0.0016(12) 0.0031(14)
C1 0.0290(17) 0.038(2) 0.0337(19) 0.0033(18) -0.0014(15) 0.0018(15)
C2 0.0321(18) 0.045(2) 0.0299(19) 0.0038(17) -0.0060(15) 0.0006(17)
C3 0.0332(19) 0.037(2) 0.033(2) -0.0033(16) -0.0022(15) 0.0030(16)
C4 0.0331(19) 0.039(2) 0.034(2) 0.0035(17) -0.0036(16) 0.0028(17)
C5 0.035(2) 0.042(2) 0.038(2) 0.0023(18) -0.0012(16) -0.0011(17)
C6 0.042(2) 0.040(2) 0.042(2) 0.0046(18) 0.0031(18) -0.0050(18)
C7 0.038(2) 0.043(2) 0.046(2) 0.0036(18) -0.005(2) -0.003(2)
C8 0.042(2) 0.041(2) 0.036(2) -0.0028(18) -0.0083(18) 0.0028(18)
C9 0.0288(18) 0.037(2) 0.0340(19) -0.0005(16) -0.0008(15) 0.0009(15)
C10 0.034(2) 0.052(3) 0.0259(19) -0.0052(18) -0.0040(15) 0.0018(19)
C11 0.0346(18) 0.0359(19) 0.0311(19) 0.0018(17) -0.0009(15) -0.0001(17)
C12 0.038(2) 0.041(2) 0.0316(19) -0.0015(17) 0.0001(15) -0.0017(17)
C13 0.037(2) 0.044(2) 0.035(2) -0.0036(19) 0.0011(16) -0.0001(19)
C14 0.036(2) 0.046(2) 0.036(2) -0.0057(18) 0.0049(17) -0.0064(18)
C15 0.0341(19) 0.0356(19) 0.0306(18) 0.0071(15) 0.0010(15) -0.0056(16)
C16 0.045(2) 0.045(2) 0.038(2) 0.0104(18) -0.0046(18) -0.0084(19)
C17 0.045(2) 0.046(2) 0.042(2) 0.009(2) -0.0077(19) 0.0016(19)
C18 0.037(2) 0.046(2) 0.044(2) 0.009(2) -0.0026(18) -0.0002(19)
C19 0.039(2) 0.037(2) 0.0317(19) 0.0009(16) -0.0001(16) -0.0023(16)
C20 0.0300(18) 0.037(2) 0.0306(18) 0.0024(15) -0.0021(14) -0.0026(15)
C21 0.036(2) 0.043(2) 0.0274(18) 0.0031(17) -0.0043(15) -0.0012(17)
C22 0.0374(18) 0.037(2) 0.0324(18) 0.0021(15) -0.0022(18) 0.0002(17)
C23 0.038(2) 0.042(3) 0.043(2) 0.0078(19) -0.0042(18) 0.0002(19)
C24 0.034(2) 0.055(3) 0.033(2) 0.0082(19) -0.0005(16) 0.0019(19)
C25 0.038(2) 0.055(3) 0.030(2) 0.0056(19) -0.0021(16) 0.0043(19)
C26 0.036(2) 0.054(2) 0.0250(17) 0.0000(17) 0.0001(15) 0.001(2)
Cl1 0.0418(5) 0.0364(5) 0.0322(5) 0.0016(4) 0.0023(4) -0.0010(4)
O1 0.0384(15) 0.066(2) 0.0486(18) 0.0148(16) 0.0106(13) -0.0002(16)
O2 0.083(3) 0.046(2) 0.065(2) -0.0021(17) 0.001(2) -0.0254(19)
O3 0.071(2) 0.062(2) 0.060(2) 0.0043(18) 0.0107(19) 0.034(2)
O4 0.096(3) 0.081(3) 0.0334(17) -0.0002(18) -0.0197(18) -0.005(2)

loop_
_atom_type_symbol
_atom_type_description
_atom_type_scat_dispersion_real
_atom_type_scat_dispersion_imag
_atom_type_scat_source
C C 0.0033 0.0016 'International Tables Vol C Tables 4.2.6.8 and 6.1.1.4'
H H 0.0000 0.0000 'International Tables Vol C Tables 4.2.6.8 and 6.1.1.4'
N N 0.0061 0.0033 'International Tables Vol C Tables 4.2.6.8 and 6.1.1.4'
O O 0.0106 0.0060 'International Tables Vol C Tables 4.2.6.8 and 6.1.1.4'
Cl Cl 0.1484 0.1585 'International Tables Vol C Tables 4.2.6.8 and 6.1.1.4'

loop_
_geom_angle_atom_site_label_1
_geom_angle_atom_site_label_2
_geom_angle_atom_site_label_3
_geom_angle
C1 N1 C9 121.5(3)
C1 N1 C10 120.9(3)
C9 N1 C10 117.5(3)
N1 C1 C2 119.1(4)
N1 C1 C21 122.3(3)
C2 C1 C21 118.5(4)
C3 C2 C1 121.8(4)
C3 C2 H1 123(3)
C1 C2 H1 115(3)
C2 C3 C4 118.7(4)
C2 C3 C11 121.2(4)
C4 C3 C11 120.0(4)
C9 C4 C5 118.1(4)
C9 C4 C3 119.1(4)
C5 C4 C3 122.8(4)
C6 C5 C4 121.0(4)
C6 C5 H2 120(3)
C4 C5 H2 119(3)
C5 C6 C7 120.1(4)
C5 C6 H3 118(3)
C7 C6 H3 122(3)
C8 C7 C6 120.8(4)
C8 C7 H4 124.0(19)
C6 C7 H4 115.1(19)
C7 C8 C9 119.9(4)
C7 C8 H5 126(4)
C9 C8 H5 114(4)
N1 C9 C8 120.6(4)
N1 C9 C4 119.3(4)
C8 C9 C4 120.1(4)
N1 C10 H6 108(2)
N1 C10 H7 111(3)
H6 C10 H7 107(3)
N1 C10 H8 112(2)
H6 C10 H8 109(4)
H7 C10 H8 110(4)
C12 C11 C20 121.3(4)
C12 C11 C3 119.4(4)
C20 C11 C3 119.3(3)
C11 C12 C13 120.3(4)
C11 C12 H9 118(3)
C13 C12 H9 122(3)
C14 C13 C12 119.7(4)
C14 C13 H10 119(4)
C12 C13 H10 121(4)
C13 C14 C15 121.7(4)
C13 C14 H11 113(3)
C15 C14 H11 126(3)
C16 C15 C14 122.3(4)
C16 C15 C20 119.2(4)
C14 C15 C20 118.5(4)
C17 C16 C15 121.9(4)
C17 C16 H12 119(3)
C15 C16 H12 119(3)
C16 C17 C18 118.3(4)
C16 C17 H13 132(2)
C18 C17 H13 109(2)
C19 C18 C17 121.9(4)
C19 C18 H14 121(3)
C17 C18 H14 117(3)
C18 C19 C20 120.9(4)
C18 C19 H15 123(3)
C20 C19 H15 116(3)
C11 C20 C19 123.8(4)
C11 C20 C15 118.5(3)
C19 C20 C15 117.7(3)
C26 C21 C22 120.0(4)
C26 C21 C1 120.5(4)
C22 C21 C1 119.3(4)
C23 C22 C21 119.7(4)
C23 C22 H16 126(2)
C21 C22 H16 115(2)
C22 C23 C24 120.8(4)
C22 C23 H17 118(3)
C24 C23 H17 121(3)
C23 C24 C25 119.8(4)
C23 C24 H18 117(2)
C25 C24 H18 122(2)
C26 C25 C24 119.7(4)
C26 C25 H19 124(3)
C24 C25 H19 116(3)
C21 C26 C25 120.0(4)
C21 C26 H20 123(2)
C25 C26 H20 117(2)
O2 Cl1 O3 109.2(3)
O2 Cl1 O4 108.2(3)
O3 Cl1 O4 110.3(3)
O2 Cl1 O1 108.8(2)
O3 Cl1 O1 109.9(2)
O4 Cl1 O1 110.4(2)

loop_
_geom_bond_atom_site_label_1
_geom_bond_atom_site_label_2
_geom_bond_distance
N1 C1 1.356(5)
N1 C9 1.392(5)
N1 C10 1.487(5)
C1 C2 1.400(6)
C1 C21 1.485(5)
C2 C3 1.373(6)
C2 H1 0.88(5)
C3 C4 1.420(6)
C3 C11 1.500(5)
C4 C9 1.412(6)
C4 C5 1.419(6)
C5 C6 1.372(6)
C5 H2 0.99(5)
C6 C7 1.398(6)
C6 H3 0.82(4)
C7 C8 1.374(6)
C7 H4 1.15(4)
C8 C9 1.411(6)
C8 H5 0.78(5)
C10 H6 0.95(5)
C10 H7 1.01(5)
C10 H8 1.01(4)
C11 C12 1.373(6)
C11 C20 1.415(5)
C12 C13 1.413(6)
C12 H9 1.05(6)
C13 C14 1.367(7)
C13 H10 0.80(5)
C14 C15 1.418(6)
C14 H11 0.97(5)
C15 C16 1.400(6)
C15 C20 1.433(5)
C16 C17 1.385(7)
C16 H12 1.06(4)
C17 C18 1.405(6)
C17 H13 1.11(4)
C18 C19 1.357(6)
C18 H14 1.06(5)
C19 C20 1.426(6)
C19 H15 0.88(5)
C21 C26 1.389(6)
C21 C22 1.393(6)
C22 C23 1.381(6)
C22 H16 1.01(4)
C23 C24 1.382(6)
C23 H17 0.85(5)
C24 C25 1.397(7)
C24 H18 1.08(4)
C25 C26 1.393(6)
C25 H19 0.96(5)
C26 H20 1.01(4)
Cl1 O2 1.419(3)
Cl1 O3 1.423(3)
Cl1 O4 1.423(3)
Cl1 O1 1.426(3)

loop_
_geom_torsion_atom_site_label_1
_geom_torsion_atom_site_label_2
_geom_torsion_atom_site_label_3
_geom_torsion_atom_site_label_4
_geom_torsion
C9 N1 C1 C2 5.7(5)
C10 N1 C1 C2 -171.8(4)
C9 N1 C1 C21 -172.3(4)
C10 N1 C1 C21 10.1(6)
N1 C1 C2 C3 -3.7(6)
C21 C1 C2 C3 174.4(4)
C1 C2 C3 C4 -1.1(6)
C1 C2 C3 C11 -178.1(4)
C2 C3 C4 C9 4.0(6)
C11 C3 C4 C9 -179.0(4)
C2 C3 C4 C5 -177.3(4)
C11 C3 C4 C5 -0.2(6)
C9 C4 C5 C6 0.6(6)
C3 C4 C5 C6 -178.2(4)
C4 C5 C6 C7 0.0(7)
C5 C6 C7 C8 -1.2(7)
C6 C7 C8 C9 1.6(7)
C1 N1 C9 C8 176.4(4)
C10 N1 C9 C8 -6.0(5)
C1 N1 C9 C4 -2.8(5)
C10 N1 C9 C4 174.8(4)
C7 C8 C9 N1 179.8(4)
C7 C8 C9 C4 -1.0(6)
C5 C4 C9 N1 179.1(4)
C3 C4 C9 N1 -2.1(6)
C5 C4 C9 C8 -0.1(6)
C3 C4 C9 C8 178.7(4)
C2 C3 C11 C12 -89.7(5)
C4 C3 C11 C12 93.4(5)
C2 C3 C11 C20 92.8(5)
C4 C3 C11 C20 -84.2(5)
C20 C11 C12 C13 2.1(6)
C3 C11 C12 C13 -175.4(4)
C11 C12 C13 C14 0.3(6)
C12 C13 C14 C15 -3.4(6)
C13 C14 C15 C16 -175.8(4)
C13 C14 C15 C20 4.1(6)
C14 C15 C16 C17 -178.9(4)
C20 C15 C16 C17 1.2(6)
C15 C16 C17 C18 -1.3(7)
C16 C17 C18 C19 1.3(7)
C17 C18 C19 C20 -1.2(7)
C12 C11 C20 C19 177.9(4)
C3 C11 C20 C19 -4.7(6)
C12 C11 C20 C15 -1.4(6)
C3 C11 C20 C15 176.1(4)
C18 C19 C20 C11 -178.2(4)
C18 C19 C20 C15 1.1(6)
C16 C15 C20 C11 178.3(4)
C14 C15 C20 C11 -1.6(5)
C16 C15 C20 C19 -1.0(5)
C14 C15 C20 C19 179.1(4)
N1 C1 C21 C26 47.8(5)
C2 C1 C21 C26 -130.2(4)
N1 C1 C21 C22 -137.0(4)
C2 C1 C21 C22 45.0(5)
C26 C21 C22 C23 0.7(6)
C1 C21 C22 C23 -174.5(4)
C21 C22 C23 C24 -1.0(6)
C22 C23 C24 C25 0.9(6)
C23 C24 C25 C26 -0.5(6)
C22 C21 C26 C25 -0.3(6)
C1 C21 C26 C25 174.9(4)
C24 C25 C26 C21 0.2(6)
